data_4060914
loop_
_publ_author_name
'Yeo, Wee-Chuan'
'Vittal, Jagadese J.'
'Koh, Lip Lin'
'Tan, Geok Kheng'
'Leung, Pak-Hing'

_publ_section_title
;
 Functionalization of Metal-Protected Chiral Phosphines via Simple Organic
 Transformations
;
_journal_coden_ASTM ORGND7
_journal_issue 5
_journal_name_full Organometallics
_journal_page_first 1259
_journal_page_last 1269
_journal_paper_doi 10.1021/om0509645
_journal_volume 25
_journal_year 2006
_chemical_formula_sum 'C44 H44 B F4 N O P2 Pt'
_chemical_formula_weight 946.64
_space_group_IT_number 19
_symmetry_cell_setting orthorhombic
_symmetry_space_group_name_Hall 'P 2ac 2ab'
_symmetry_space_group_name_H-M 'P 21 21 21'
_cell_angle_alpha 90.00
_cell_angle_beta 90.00
_cell_angle_gamma 90.00
_cell_formula_units_Z 4
_cell_length_a 11.6288(6)
_cell_length_b 15.7867(8)
_cell_length_c 21.0580(11)
_cell_measurement_temperature 293(2)
_cell_volume 3865.8(3)
_diffrn_ambient_temperature 293(2)
_exptl_crystal_density_diffrn 1.626
_cod_duplicate_entry 4074869
_cod_database_code 4060914

loop_
_symmetry_equiv_pos_as_xyz
'x, y, z'
'-x+1/2, -y, z+1/2'
'-x, y+1/2, -z+1/2'
'x+1/2, -y+1/2, -z'

loop_
_atom_site_label
_atom_site_type_symbol
_atom_site_fract_x
_atom_site_fract_y
_atom_site_fract_z
_atom_site_U_iso_or_equiv
_atom_site_adp_type
_atom_site_occupancy
_atom_site_symmetry_multiplicity
_atom_site_calc_flag
_atom_site_refinement_flags
_atom_site_disorder_assembly
_atom_site_disorder_group
Pt1 Pt 0.70969(3) 0.47507(2) 0.482866(15) 0.02705(8) Uani 1 1 d . . .
P1 P 0.8759(2) 0.44460(14) 0.53957(11) 0.0280(6) Uani 1 1 d . . .
P2 P 0.82595(17) 0.48348(17) 0.39873(10) 0.0301(6) Uani 1 1 d . . .
C1 C 0.5638(6) 0.5152(6) 0.4355(4) 0.030(2) Uani 1 1 d . . .
C2 C 0.5384(7) 0.5166(6) 0.3716(4) 0.032(2) Uani 1 1 d . . .
H2 H 0.5926 0.4954 0.3433 0.038 Uiso 1 1 calc R . .
C3 C 0.4373(7) 0.5479(5) 0.3477(4) 0.036(2) Uani 1 1 d . . .
H3 H 0.4252 0.5481 0.3041 0.043 Uiso 1 1 calc R . .
C4 C 0.3523(7) 0.5792(5) 0.3882(4) 0.029(2) Uani 1 1 d . . .
C5 C 0.2492(7) 0.6127(5) 0.3661(4) 0.038(3) Uani 1 1 d . . .
H5 H 0.2331 0.6104 0.3229 0.045 Uiso 1 1 calc R . .
C6 C 0.1711(7) 0.6488(6) 0.4059(5) 0.043(3) Uani 1 1 d . . .
H6 H 0.1050 0.6739 0.3896 0.052 Uiso 1 1 calc R . .
C7 C 0.1908(7) 0.6480(5) 0.4717(4) 0.038(2) Uani 1 1 d . . .
H7 H 0.1369 0.6719 0.4990 0.045 Uiso 1 1 calc R . .
C8 C 0.2864(8) 0.6130(4) 0.4953(4) 0.035(2) Uani 1 1 d . . .
H8 H 0.2965 0.6112 0.5391 0.042 Uiso 1 1 calc R . .
C9 C 0.3731(7) 0.5785(5) 0.4551(4) 0.030(2) Uani 1 1 d . . .
C10 C 0.4787(6) 0.5443(5) 0.4773(4) 0.028(2) Uani 1 1 d . . .
C11 C 0.5046(8) 0.5410(6) 0.5472(4) 0.031(2) Uani 1 1 d . . .
H11 H 0.4330 0.5298 0.5702 0.037 Uiso 1 1 calc R . .
N12 N 0.5850(6) 0.4670(6) 0.5568(3) 0.0341(18) Uani 1 1 d . . .
C13 C 0.5539(8) 0.6238(6) 0.5705(5) 0.046(3) Uani 1 1 d . . .
H13A H 0.6315 0.6297 0.5556 0.069 Uiso 1 1 calc R . .
H13B H 0.5532 0.6246 0.6161 0.069 Uiso 1 1 calc R . .
H13C H 0.5082 0.6699 0.5546 0.069 Uiso 1 1 calc R . .
C14 C 0.6278(7) 0.4664(8) 0.6235(3) 0.059(3) Uani 1 1 d . . .
H15A H 0.5636 0.4669 0.6521 0.089 Uiso 1 1 calc R . .
H15B H 0.6745 0.5156 0.6307 0.089 Uiso 1 1 calc R . .
H15C H 0.6728 0.4163 0.6305 0.089 Uiso 1 1 calc R . .
C15 C 0.5172(8) 0.3882(6) 0.5469(5) 0.057(3) Uani 1 1 d . . .
H14A H 0.5666 0.3398 0.5515 0.085 Uiso 1 1 calc R . .
H14B H 0.4846 0.3885 0.5050 0.085 Uiso 1 1 calc R . .
H14C H 0.4566 0.3853 0.5778 0.085 Uiso 1 1 calc R . .
C16 C 0.9909(7) 0.4171(5) 0.4833(5) 0.033(2) Uani 1 1 d . . .
C17 C 0.9788(6) 0.4679(6) 0.4222(4) 0.034(2) Uani 1 1 d . . .
H17 H 1.0149 0.5234 0.4281 0.040 Uiso 1 1 calc R . .
C18 C 1.0527(7) 0.4148(6) 0.3755(4) 0.046(3) Uani 1 1 d . . .
H18A H 1.0100 0.4004 0.3374 0.055 Uiso 1 1 calc R . .
H18B H 1.1227 0.4444 0.3637 0.055 Uiso 1 1 calc R . .
C19 C 1.0786(8) 0.3364(6) 0.4154(5) 0.047(3) Uani 1 1 d . . .
H19 H 1.0926 0.2846 0.3909 0.057 Uiso 1 1 calc R . .
C20 C 1.1729(9) 0.3594(6) 0.4620(5) 0.067(4) Uani 1 1 d . . .
H20A H 1.2022 0.3094 0.4832 0.081 Uiso 1 1 calc R . .
H20B H 1.2360 0.3878 0.4406 0.081 Uiso 1 1 calc R . .
C21 C 1.1149(6) 0.4180(5) 0.5085(4) 0.040(2) Uani 1 1 d . . .
H21A H 1.1478 0.4744 0.5072 0.048 Uiso 1 1 calc R . .
H21B H 1.1192 0.3963 0.5516 0.048 Uiso 1 1 calc R . .
O22 O 0.9819(5) 0.3321(3) 0.4584(3) 0.0429(17) Uani 1 1 d . . .
C23 C 0.9293(7) 0.5436(6) 0.5723(4) 0.030(2) Uani 1 1 d . . .
C24 C 0.8834(8) 0.6172(6) 0.5534(4) 0.035(2) Uani 1 1 d . . .
H24 H 0.8248 0.6155 0.5234 0.042 Uiso 1 1 calc R . .
C25 C 0.9175(8) 0.6948(6) 0.5755(4) 0.038(3) Uani 1 1 d . . .
H25 H 0.8842 0.7441 0.5598 0.045 Uiso 1 1 calc R . .
C26 C 1.0025(8) 0.6990(6) 0.6220(4) 0.046(3) Uani 1 1 d . . .
H26 H 1.0249 0.7505 0.6395 0.055 Uiso 1 1 calc R . .
C27 C 1.0521(8) 0.6242(6) 0.6410(5) 0.041(3) Uani 1 1 d . . .
H27 H 1.1111 0.6259 0.6708 0.049 Uiso 1 1 calc R . .
C28 C 1.0185(7) 0.5488(6) 0.6180(4) 0.041(3) Uani 1 1 d . . .
H28 H 1.0540 0.4996 0.6323 0.049 Uiso 1 1 calc R . .
C29 C 0.8886(7) 0.3672(6) 0.6035(4) 0.030(2) Uani 1 1 d . . .
C30 C 0.8816(8) 0.3901(6) 0.6665(4) 0.044(3) Uani 1 1 d . . .
H30 H 0.8758 0.4470 0.6776 0.053 Uiso 1 1 calc R . .
C31 C 0.8831(9) 0.3290(7) 0.7131(5) 0.061(3) Uani 1 1 d . . .
H31 H 0.8770 0.3448 0.7555 0.073 Uiso 1 1 calc R . .
C32 C 0.8935(9) 0.2449(8) 0.6976(6) 0.065(4) Uani 1 1 d . . .
H32 H 0.8936 0.2039 0.7293 0.078 Uiso 1 1 calc R . .
C33 C 0.9037(9) 0.2219(7) 0.6358(6) 0.062(3) Uani 1 1 d . . .
H33 H 0.9154 0.1655 0.6250 0.074 Uiso 1 1 calc R . .
C34 C 0.8966(8) 0.2821(6) 0.5894(4) 0.040(3) Uani 1 1 d . . .
H34 H 0.8971 0.2652 0.5471 0.048 Uiso 1 1 calc R . .
C35 C 0.8357(7) 0.5847(5) 0.3580(4) 0.030(2) Uani 1 1 d . . .
C36 C 0.7790(9) 0.6555(5) 0.3793(4) 0.037(2) Uani 1 1 d . . .
H36 H 0.7246 0.6505 0.4115 0.045 Uiso 1 1 calc R . .
C37 C 0.8021(9) 0.7346(6) 0.3533(5) 0.043(3) Uani 1 1 d . . .
H37 H 0.7656 0.7822 0.3699 0.052 Uiso 1 1 calc R . .
C38 C 0.8758(9) 0.7439(6) 0.3047(5) 0.044(3) Uani 1 1 d . . .
H38 H 0.8875 0.7968 0.2863 0.053 Uiso 1 1 calc R . .
C39 C 0.9328(8) 0.6750(6) 0.2830(4) 0.044(3) Uani 1 1 d . . .
H39 H 0.9848 0.6813 0.2497 0.052 Uiso 1 1 calc R . .
C40 C 0.9155(7) 0.5942(6) 0.3092(4) 0.039(2) Uani 1 1 d . . .
H40 H 0.9566 0.5478 0.2942 0.047 Uiso 1 1 calc R . .
C41 C 0.7869(9) 0.4040(5) 0.3413(4) 0.038(2) Uani 1 1 d . . .
C42 C 0.7705(8) 0.4195(6) 0.2767(4) 0.049(3) Uani 1 1 d . . .
H42 H 0.7841 0.4735 0.2606 0.059 Uiso 1 1 calc R . .
C43 C 0.7348(9) 0.3565(8) 0.2368(5) 0.070(4) Uani 1 1 d . . .
H43 H 0.7263 0.3675 0.1937 0.084 Uiso 1 1 calc R . .
C44 C 0.7118(12) 0.2786(7) 0.2595(5) 0.073(3) Uani 1 1 d . . .
H44 H 0.6833 0.2372 0.2323 0.087 Uiso 1 1 calc R . .
C45 C 0.7301(10) 0.2594(6) 0.3222(6) 0.069(4) Uani 1 1 d . . .
H45 H 0.7193 0.2045 0.3372 0.083 Uiso 1 1 calc R . .
C46 C 0.7642(9) 0.3225(6) 0.3619(5) 0.051(3) Uani 1 1 d . . .
H46 H 0.7726 0.3103 0.4049 0.062 Uiso 1 1 calc R . .
B1 B 1.3028(9) 0.4992(6) 0.6981(5) 0.094(5) Uiso 1 1 d D . .
F1 F 1.3028(10) 0.5546(6) 0.6514(4) 0.0854(17) Uiso 0.60 1 d PD A 1
F2 F 1.2025(9) 0.4461(6) 0.7021(5) 0.0854(17) Uiso 0.60 1 d PD A 1
F3 F 1.3909(8) 0.4552(6) 0.7186(5) 0.0854(17) Uiso 0.60 1 d PD A 1
F4 F 1.2615(8) 0.5574(6) 0.7508(4) 0.0854(17) Uiso 0.60 1 d PD A 1
F1A F 1.2839(14) 0.4994(9) 0.6361(6) 0.102(3) Uiso 0.40 1 d PD A 2
F2A F 1.3994(12) 0.5446(10) 0.7133(7) 0.102(3) Uiso 0.40 1 d PD A 2
F3A F 1.2141(13) 0.5100(10) 0.7347(6) 0.102(3) Uiso 0.40 1 d PD A 2
F4A F 1.3418(13) 0.4150(9) 0.7047(7) 0.102(3) Uiso 0.40 1 d PD A 2

loop_
_atom_site_aniso_label
_atom_site_aniso_U_11
_atom_site_aniso_U_22
_atom_site_aniso_U_33
_atom_site_aniso_U_23
_atom_site_aniso_U_13
_atom_site_aniso_U_12
Pt1 0.02781(15) 0.03042(15) 0.02292(15) 0.00057(19) -0.00024(17) 0.00013(19)
P1 0.0301(14) 0.0289(14) 0.0249(14) 0.0004(10) -0.0008(11) 0.0044(11)
P2 0.0363(14) 0.0283(13) 0.0257(12) -0.0025(13) 0.0021(9) -0.0003(12)
C1 0.024(5) 0.032(5) 0.035(5) -0.008(5) -0.001(4) -0.004(5)
C2 0.039(5) 0.034(5) 0.022(5) -0.009(5) 0.005(4) 0.000(5)
C3 0.045(6) 0.038(6) 0.026(5) 0.000(4) -0.011(4) -0.008(5)
C4 0.020(5) 0.026(5) 0.041(6) 0.005(5) -0.005(4) -0.003(4)
C5 0.039(6) 0.042(6) 0.031(6) 0.000(5) -0.015(4) -0.010(5)
C6 0.024(6) 0.044(6) 0.061(7) 0.013(6) -0.016(5) 0.001(5)
C7 0.024(6) 0.052(6) 0.037(6) 0.007(5) -0.001(5) 0.007(5)
C8 0.033(5) 0.042(5) 0.030(6) 0.007(4) 0.002(5) -0.009(5)
C9 0.025(5) 0.023(5) 0.040(6) 0.003(4) 0.004(4) -0.010(4)
C10 0.026(4) 0.033(5) 0.027(5) 0.006(5) -0.004(4) -0.006(4)
C11 0.032(5) 0.033(6) 0.027(5) 0.006(5) 0.004(4) 0.001(5)
N12 0.042(4) 0.046(5) 0.013(4) 0.003(4) 0.003(3) -0.002(5)
C13 0.038(6) 0.057(7) 0.043(7) -0.009(6) -0.001(5) 0.005(6)
C14 0.049(6) 0.108(9) 0.021(5) 0.008(7) 0.001(4) 0.019(8)
C15 0.044(7) 0.042(6) 0.084(9) 0.022(6) 0.012(6) -0.002(5)
C16 0.036(5) 0.025(4) 0.038(5) 0.002(5) -0.001(5) -0.004(4)
C17 0.024(4) 0.033(5) 0.044(6) -0.001(6) 0.005(4) -0.011(5)
C18 0.034(6) 0.045(6) 0.057(7) -0.012(6) 0.011(5) 0.009(5)
C19 0.054(7) 0.040(6) 0.047(7) -0.004(6) 0.013(6) 0.018(5)
C20 0.055(8) 0.073(8) 0.074(9) 0.021(7) 0.018(6) 0.027(6)
C21 0.028(5) 0.045(5) 0.047(6) 0.006(5) 0.007(5) 0.009(4)
O22 0.048(4) 0.028(3) 0.052(5) -0.005(3) 0.012(3) 0.005(3)
C23 0.031(5) 0.034(6) 0.025(5) -0.002(5) 0.001(4) 0.006(5)
C24 0.027(6) 0.040(6) 0.038(6) -0.010(5) -0.005(5) 0.000(5)
C25 0.034(6) 0.036(6) 0.043(7) 0.004(5) 0.005(5) 0.004(5)
C26 0.044(7) 0.053(7) 0.040(7) -0.011(6) -0.002(5) -0.012(6)
C27 0.036(6) 0.039(6) 0.048(7) -0.007(5) -0.012(5) 0.000(5)
C28 0.038(6) 0.044(7) 0.041(6) -0.006(5) -0.005(5) 0.012(5)
C29 0.021(5) 0.040(6) 0.029(6) 0.000(5) -0.005(4) 0.001(5)
C30 0.043(6) 0.057(7) 0.034(6) 0.007(6) 0.000(5) 0.005(6)
C31 0.067(8) 0.074(9) 0.041(7) 0.013(7) -0.004(6) -0.009(7)
C32 0.068(8) 0.070(9) 0.058(8) 0.044(7) -0.019(7) -0.014(7)
C33 0.080(9) 0.046(7) 0.060(8) 0.016(7) -0.006(7) -0.008(6)
C34 0.054(7) 0.046(6) 0.019(5) 0.001(5) -0.010(5) -0.012(6)
C35 0.037(6) 0.031(5) 0.023(5) -0.004(5) -0.004(4) -0.007(5)
C36 0.038(6) 0.048(6) 0.026(5) -0.009(5) -0.007(5) 0.003(6)
C37 0.044(7) 0.032(5) 0.053(7) -0.004(5) -0.016(6) 0.005(6)
C38 0.056(7) 0.035(6) 0.042(7) 0.014(5) -0.014(6) -0.002(6)
C39 0.041(6) 0.054(7) 0.036(6) 0.016(6) -0.001(5) -0.005(6)
C40 0.045(6) 0.043(6) 0.029(6) 0.000(5) 0.002(5) -0.004(5)
C41 0.043(6) 0.031(5) 0.040(6) -0.004(4) 0.019(6) 0.003(6)
C42 0.061(7) 0.053(6) 0.033(6) -0.010(5) 0.007(5) -0.016(6)
C43 0.081(10) 0.092(9) 0.037(7) -0.032(7) 0.015(6) -0.016(8)
C44 0.090(9) 0.056(7) 0.073(9) -0.037(7) 0.007(9) -0.012(9)
C45 0.090(10) 0.043(6) 0.075(8) -0.006(7) -0.001(8) -0.022(7)
C46 0.064(9) 0.045(6) 0.044(7) -0.014(6) -0.006(6) -0.002(6)

loop_
_geom_bond_atom_site_label_1
_geom_bond_atom_site_label_2
_geom_bond_distance
_geom_bond_site_symmetry_2
_geom_bond_publ_flag
Pt1 C1 2.068(8) . ?
Pt1 N12 2.131(6) . ?
Pt1 P2 2.233(2) . ?
Pt1 P1 2.323(2) . ?
P1 C23 1.817(9) . ?
P1 C29 1.824(9) . ?
P1 C16 1.839(9) . ?
P2 C41 1.800(9) . ?
P2 C35 1.817(9) . ?
P2 C17 1.861(8) . ?
C1 C2 1.378(9) . ?
C1 C10 1.400(10) . ?
C2 C3 1.371(10) . ?
C3 C4 1.395(11) . ?
C4 C5 1.391(10) . ?
C4 C9 1.431(11) . ?
C5 C6 1.361(11) . ?
C6 C7 1.405(12) . ?
C7 C8 1.337(11) . ?
C8 C9 1.425(10) . ?
C9 C10 1.420(10) . ?
C10 C11 1.504(11) . ?
C11 C13 1.509(12) . ?
C11 N12 1.511(11) . ?
N12 C15 1.487(11) . ?
N12 C14 1.490(9) . ?
C16 O22 1.444(9) . ?
C16 C17 1.523(11) . ?
C16 C21 1.536(10) . ?
C17 C18 1.553(11) . ?
C18 C19 1.525(12) . ?
C19 O22 1.446(10) . ?
C19 C20 1.517(13) . ?
C20 C21 1.506(11) . ?
C23 C24 1.339(11) . ?
C23 C28 1.418(11) . ?
C24 C25 1.370(11) . ?
C25 C26 1.393(12) . ?
C26 C27 1.373(12) . ?
C27 C28 1.343(11) . ?
C29 C30 1.377(11) . ?
C29 C34 1.380(11) . ?
C30 C31 1.377(12) . ?
C31 C32 1.372(14) . ?
C32 C33 1.357(13) . ?
C33 C34 1.364(12) . ?
C35 C36 1.372(11) . ?
C35 C40 1.394(11) . ?
C36 C37 1.390(11) . ?
C37 C38 1.344(12) . ?
C38 C39 1.354(12) . ?
C39 C40 1.403(11) . ?
C41 C46 1.384(11) . ?
C41 C42 1.395(11) . ?
C42 C43 1.368(11) . ?
C43 C44 1.347(13) . ?
C44 C45 1.371(13) . ?
C45 C46 1.360(12) . ?
B1 F3A 1.300(14) . ?
B1 F3 1.310(11) . ?
B1 F1 1.315(11) . ?
B1 F1A 1.323(13) . ?
B1 F2A 1.370(14) . ?
B1 F4A 1.411(14) . ?
B1 F2 1.439(12) . ?
B1 F4 1.519(11) . ?
